data_4117716
loop_
_publ_author_name
'Andr\'e P. Dieskau'
'Michael S. Holzwarth'
'Bernd Plietker'

_publ_section_title
;
 Fe-Catalyzed Allylic C-C-Bond Activation: Vinylcyclopropanes As Versatile
 a1,a3,d5-Synthons in Traceless Allylic Substitutions and [3 +
 2]-Cycloadditions
;
_journal_name_full 'Journal of the American Chemical Society'
_journal_page_first 5048
_journal_page_last 5051
_journal_paper_doi 10.1021/ja300294a
_journal_volume 134
_journal_year 2012
_chemical_formula_moiety 'C21 H19 N3 O2 S'
_chemical_formula_sum 'C21 H19 N3 O2 S'
_chemical_formula_weight 377.45
_chemical_name_systematic
; 
 ? 
;
_space_group_IT_number 2
_symmetry_cell_setting triclinic
_symmetry_space_group_name_Hall '-P 1'
_symmetry_space_group_name_H-M 'P -1'
_atom_sites_solution_hydrogens geom
_atom_sites_solution_primary direct
_atom_sites_solution_secondary difmap
_audit_creation_method SHELXL-97
_cell_angle_alpha 107.615(4)
_cell_angle_beta 105.684(5)
_cell_angle_gamma 93.567(5)
_cell_formula_units_Z 2
_cell_length_a 7.2726(8)
_cell_length_b 10.6519(11)
_cell_length_c 13.3896(14)
_cell_measurement_reflns_used 2969
_cell_measurement_temperature 100(2)
_cell_measurement_theta_max 26.48
_cell_measurement_theta_min 1.67
_cell_volume 940.01(18)
_computing_cell_refinement 'Bruker APEX II Software Suite, 2008'
_computing_data_collection 'Bruker APEX II Software Suite, 2008'
_computing_data_reduction 'Bruker APEX II Software Suite, 2008'
_computing_molecular_graphics 'SHELXTL-plus, XP (Sheldrick, 1991)'
_computing_structure_refinement 'SHELXL-97 (Sheldrick, 1997)'
_computing_structure_solution 'SHELXS-97 (Sheldrick, 1990)'
_diffrn_ambient_temperature 100(2)
_diffrn_measured_fraction_theta_full 0.983
_diffrn_measured_fraction_theta_max 0.983
_diffrn_measurement_device_type 'Bruker Kappa APEX II Duo'
_diffrn_measurement_method 'Omega + Phi Scans'
_diffrn_radiation_monochromator Triumph
_diffrn_radiation_source 'fine-focus sealed tube'
_diffrn_radiation_type MoK\a
_diffrn_radiation_wavelength 0.71073
_diffrn_reflns_av_R_equivalents 0.0309
_diffrn_reflns_av_sigmaI/netI 0.0287
_diffrn_reflns_limit_h_max 9
_diffrn_reflns_limit_h_min -9
_diffrn_reflns_limit_k_max 13
_diffrn_reflns_limit_k_min -13
_diffrn_reflns_limit_l_max 16
_diffrn_reflns_limit_l_min -16
_diffrn_reflns_number 23946
_diffrn_reflns_theta_full 26.48
_diffrn_reflns_theta_max 26.48
_diffrn_reflns_theta_min 1.67
_diffrn_standards_decay_% 0
_diffrn_standards_interval_count 0
_diffrn_standards_number 0
_exptl_absorpt_coefficient_mu 0.193
_exptl_absorpt_correction_T_max 0.7457
_exptl_absorpt_correction_T_min 0.7128
_exptl_absorpt_correction_type multi-scan
_exptl_absorpt_process_details 'Blessing, 1995'
_exptl_crystal_colour colourless
_exptl_crystal_density_diffrn 1.334
_exptl_crystal_description block
_exptl_crystal_F_000 396
_exptl_crystal_size_max 0.23
_exptl_crystal_size_mid 0.19
_exptl_crystal_size_min 0.11
_refine_diff_density_max 0.325
_refine_diff_density_min -0.442
_refine_diff_density_rms 0.048
_refine_ls_extinction_method none
_refine_ls_goodness_of_fit_ref 1.035
_refine_ls_hydrogen_treatment constr
_refine_ls_matrix_type full
_refine_ls_number_parameters 245
_refine_ls_number_reflns 3826
_refine_ls_number_restraints 0
_refine_ls_restrained_S_all 1.035
_refine_ls_R_factor_all 0.0539
_refine_ls_R_factor_gt 0.0335
_refine_ls_shift/su_max 0.000
_refine_ls_shift/su_mean 0.000
_refine_ls_structure_factor_coef Fsqd
_refine_ls_weighting_details 'calc w=1/[\s^2^(Fo^2^)+(0.0381P)^2^+0.4131P] where P=(Fo^2^+2Fc^2^)/3'
_refine_ls_weighting_scheme calc
_refine_ls_wR_factor_gt 0.0778
_refine_ls_wR_factor_ref 0.0845
_reflns_number_gt 2969
_reflns_number_total 3826
_reflns_threshold_expression >2sigma(I)
_cod_data_source_file ja300294a_si_003.cif
_cod_data_source_block s1853lm
_cod_original_cell_volume 940.01(17)
_cod_database_code 4117716

loop_
_symmetry_equiv_pos_as_xyz
'x, y, z'
'-x, -y, -z'

loop_
_atom_site_label
_atom_site_type_symbol
_atom_site_fract_x
_atom_site_fract_y
_atom_site_fract_z
_atom_site_U_iso_or_equiv
_atom_site_adp_type
_atom_site_occupancy
_atom_site_symmetry_multiplicity
_atom_site_calc_flag
_atom_site_refinement_flags
S1 S 0.47752(5) 0.41927(4) 0.29009(3) 0.01702(11) Uani 1 1 d .
O1 O 0.51870(16) 0.38366(11) 0.38739(9) 0.0232(3) Uani 1 1 d .
N1 N 0.30425(18) 0.50897(12) 0.29145(10) 0.0162(3) Uani 1 1 d .
C1 C 0.2980(2) 0.61811(15) 0.24601(12) 0.0168(3) Uani 1 1 d .
H1 H 0.3052 0.5844 0.1691 0.020 Uiso 1 1 calc R
O2 O 0.62377(16) 0.49164(11) 0.26697(9) 0.0225(3) Uani 1 1 d .
N2 N -0.1617(2) 0.47908(16) 0.06697(12) 0.0293(4) Uani 1 1 d .
C2 C 0.0889(2) 0.64790(15) 0.24409(12) 0.0169(3) Uani 1 1 d .
C3 C 0.0701(2) 0.62768(15) 0.35051(12) 0.0168(3) Uani 1 1 d .
H3A H 0.1320 0.7085 0.4150 0.020 Uiso 1 1 calc R
H3B H -0.0676 0.6080 0.3455 0.020 Uiso 1 1 calc R
N3 N 0.0493(2) 0.89246(14) 0.25105(12) 0.0257(3) Uani 1 1 d .
C4 C 0.1742(2) 0.50859(15) 0.36029(12) 0.0164(3) Uani 1 1 d .
H4 H 0.2536 0.5274 0.4384 0.020 Uiso 1 1 calc R
C5 C 0.0398(2) 0.37974(15) 0.32131(13) 0.0187(3) Uani 1 1 d .
H5 H -0.0419 0.3475 0.2473 0.022 Uiso 1 1 calc R
C6 C 0.0308(3) 0.30961(17) 0.38587(14) 0.0259(4) Uani 1 1 d .
H6A H 0.1115 0.3404 0.4601 0.031 Uiso 1 1 calc R
H6B H -0.0563 0.2281 0.3584 0.031 Uiso 1 1 calc R
C7 C -0.0546(2) 0.55258(16) 0.14432(13) 0.0202(3) Uani 1 1 d .
C8 C 0.0653(2) 0.78511(17) 0.24576(13) 0.0195(3) Uani 1 1 d .
C9 C 0.4512(2) 0.73974(15) 0.31298(13) 0.0164(3) Uani 1 1 d .
C10 C 0.5055(2) 0.82185(16) 0.25914(14) 0.0216(4) Uani 1 1 d .
H10 H 0.4489 0.7994 0.1820 0.026 Uiso 1 1 calc R
C11 C 0.6405(2) 0.93555(17) 0.31665(15) 0.0253(4) Uani 1 1 d .
H11 H 0.6756 0.9916 0.2793 0.030 Uiso 1 1 calc R
C12 C 0.7248(2) 0.96783(16) 0.42880(15) 0.0250(4) Uani 1 1 d .
H12 H 0.8182 1.0459 0.4686 0.030 Uiso 1 1 calc R
C13 C 0.6727(2) 0.88614(16) 0.48285(14) 0.0235(4) Uani 1 1 d .
H13 H 0.7306 0.9082 0.5599 0.028 Uiso 1 1 calc R
C14 C 0.5365(2) 0.77227(15) 0.42522(13) 0.0193(3) Uani 1 1 d .
H14 H 0.5015 0.7164 0.4628 0.023 Uiso 1 1 calc R
C15 C 0.3870(2) 0.27174(15) 0.17753(12) 0.0157(3) Uani 1 1 d .
C16 C 0.3772(2) 0.27399(16) 0.07285(13) 0.0198(3) Uani 1 1 d .
H16 H 0.4143 0.3548 0.0620 0.024 Uiso 1 1 calc R
C17 C 0.3125(2) 0.15671(16) -0.01489(13) 0.0210(3) Uani 1 1 d .
H17 H 0.3037 0.1577 -0.0867 0.025 Uiso 1 1 calc R
C18 C 0.2599(2) 0.03697(15) -0.00053(13) 0.0187(3) Uani 1 1 d .
C19 C 0.2706(2) 0.03825(15) 0.10460(13) 0.0206(3) Uani 1 1 d .
H19 H 0.2340 -0.0425 0.1156 0.025 Uiso 1 1 calc R
C20 C 0.3335(2) 0.15461(15) 0.19380(13) 0.0189(3) Uani 1 1 d .
H20 H 0.3399 0.1540 0.2655 0.023 Uiso 1 1 calc R
C21 C 0.1960(2) -0.09049(16) -0.09644(14) 0.0249(4) Uani 1 1 d .
H21A H 0.3076 -0.1187 -0.1199 0.037 Uiso 1 1 calc R
H21B H 0.0994 -0.0762 -0.1574 0.037 Uiso 1 1 calc R
H21C H 0.1390 -0.1599 -0.0746 0.037 Uiso 1 1 calc R

loop_
_atom_site_aniso_label
_atom_site_aniso_U_11
_atom_site_aniso_U_22
_atom_site_aniso_U_33
_atom_site_aniso_U_23
_atom_site_aniso_U_13
_atom_site_aniso_U_12
S1 0.0138(2) 0.01705(19) 0.01532(19) 0.00169(15) 0.00108(15) 0.00142(15)
O1 0.0244(6) 0.0255(6) 0.0140(5) 0.0036(5) -0.0008(5) 0.0071(5)
N1 0.0159(7) 0.0157(6) 0.0173(6) 0.0050(5) 0.0061(5) 0.0021(5)
C1 0.0159(8) 0.0187(8) 0.0146(7) 0.0046(6) 0.0041(6) 0.0014(6)
O2 0.0152(6) 0.0197(6) 0.0279(6) 0.0021(5) 0.0065(5) -0.0008(5)
N2 0.0227(8) 0.0393(9) 0.0201(8) 0.0070(7) 0.0027(6) -0.0051(7)
C2 0.0149(8) 0.0184(8) 0.0152(7) 0.0049(6) 0.0019(6) 0.0011(6)
C3 0.0161(8) 0.0175(8) 0.0151(7) 0.0038(6) 0.0044(6) 0.0006(6)
N3 0.0216(8) 0.0272(8) 0.0305(8) 0.0133(7) 0.0070(6) 0.0054(6)
C4 0.0151(8) 0.0192(8) 0.0136(7) 0.0045(6) 0.0039(6) 0.0012(6)
C5 0.0167(8) 0.0188(8) 0.0181(8) 0.0033(7) 0.0049(6) 0.0019(6)
C6 0.0269(10) 0.0243(9) 0.0269(9) 0.0091(7) 0.0091(8) 0.0008(7)
C7 0.0176(8) 0.0264(9) 0.0181(8) 0.0096(7) 0.0055(7) 0.0020(7)
C8 0.0132(8) 0.0259(9) 0.0187(8) 0.0079(7) 0.0033(6) 0.0015(7)
C9 0.0125(8) 0.0164(7) 0.0204(8) 0.0059(6) 0.0051(6) 0.0027(6)
C10 0.0193(8) 0.0254(8) 0.0228(8) 0.0109(7) 0.0073(7) 0.0035(7)
C11 0.0219(9) 0.0218(8) 0.0373(10) 0.0146(8) 0.0121(8) 0.0020(7)
C12 0.0186(9) 0.0157(8) 0.0369(10) 0.0040(7) 0.0084(8) 0.0000(7)
C13 0.0216(9) 0.0208(8) 0.0220(8) 0.0025(7) 0.0026(7) 0.0020(7)
C14 0.0187(8) 0.0181(8) 0.0205(8) 0.0061(7) 0.0053(7) 0.0021(6)
C15 0.0128(8) 0.0157(7) 0.0149(7) 0.0016(6) 0.0019(6) 0.0030(6)
C16 0.0222(9) 0.0187(8) 0.0185(8) 0.0074(7) 0.0049(7) 0.0031(7)
C17 0.0230(9) 0.0239(8) 0.0140(8) 0.0047(7) 0.0040(7) 0.0046(7)
C18 0.0132(8) 0.0191(8) 0.0193(8) 0.0024(7) 0.0020(6) 0.0031(6)
C19 0.0217(9) 0.0154(8) 0.0255(9) 0.0070(7) 0.0082(7) 0.0028(6)
C20 0.0203(8) 0.0208(8) 0.0175(8) 0.0076(7) 0.0071(7) 0.0045(7)
C21 0.0231(9) 0.0204(8) 0.0232(9) -0.0011(7) 0.0040(7) 0.0024(7)

loop_
_atom_type_symbol
_atom_type_description
_atom_type_scat_dispersion_real
_atom_type_scat_dispersion_imag
_atom_type_scat_source
C C 0.0033 0.0016 'International Tables Vol C Tables 4.2.6.8 and 6.1.1.4'
H H 0.0000 0.0000 'International Tables Vol C Tables 4.2.6.8 and 6.1.1.4'
N N 0.0061 0.0033 'International Tables Vol C Tables 4.2.6.8 and 6.1.1.4'
O O 0.0106 0.0060 'International Tables Vol C Tables 4.2.6.8 and 6.1.1.4'
S S 0.1246 0.1234 'International Tables Vol C Tables 4.2.6.8 and 6.1.1.4'

loop_
_geom_angle_atom_site_label_1
_geom_angle_atom_site_label_2
_geom_angle_atom_site_label_3
_geom_angle
O1 S1 O2 121.20(7)
O1 S1 N1 107.44(7)
O2 S1 N1 105.90(7)
O1 S1 C15 107.46(7)
O2 S1 C15 106.85(7)
N1 S1 C15 107.30(7)
C1 N1 C4 115.07(12)
C1 N1 S1 120.58(10)
C4 N1 S1 122.76(10)
N1 C1 C9 115.34(12)
N1 C1 C2 99.56(12)
C9 C1 C2 112.37(12)
N1 C1 H1 109.7
C9 C1 H1 109.7
C2 C1 H1 109.7
C8 C2 C7 108.87(13)
C8 C2 C3 110.85(13)
C7 C2 C3 112.11(13)
C8 C2 C1 112.44(13)
C7 C2 C1 109.82(13)
C3 C2 C1 102.69(12)
C4 C3 C2 105.25(12)
C4 C3 H3A 110.7
C2 C3 H3A 110.7
C4 C3 H3B 110.7
C2 C3 H3B 110.7
H3A C3 H3B 108.8
N1 C4 C5 112.74(12)
N1 C4 C3 101.73(12)
C5 C4 C3 113.45(13)
N1 C4 H4 109.6
C5 C4 H4 109.6
C3 C4 H4 109.6
C6 C5 C4 122.23(15)
C6 C5 H5 118.9
C4 C5 H5 118.9
C5 C6 H6A 120.0
C5 C6 H6B 120.0
H6A C6 H6B 120.0
N2 C7 C2 178.65(18)
N3 C8 C2 177.55(18)
C14 C9 C10 119.21(14)
C14 C9 C1 122.46(14)
C10 C9 C1 118.33(14)
C11 C10 C9 120.67(15)
C11 C10 H10 119.7
C9 C10 H10 119.7
C10 C11 C12 119.88(15)
C10 C11 H11 120.1
C12 C11 H11 120.1
C11 C12 C13 119.80(15)
C11 C12 H12 120.1
C13 C12 H12 120.1
C12 C13 C14 120.33(15)
C12 C13 H13 119.8
C14 C13 H13 119.8
C9 C14 C13 120.09(15)
C9 C14 H14 120.0
C13 C14 H14 120.0
C20 C15 C16 120.90(14)
C20 C15 S1 120.10(12)
C16 C15 S1 118.96(12)
C17 C16 C15 118.75(14)
C17 C16 H16 120.6
C15 C16 H16 120.6
C16 C17 C18 121.49(15)
C16 C17 H17 119.3
C18 C17 H17 119.3
C19 C18 C17 118.31(14)
C19 C18 C21 120.93(14)
C17 C18 C21 120.76(15)
C20 C19 C18 121.35(15)
C20 C19 H19 119.3
C18 C19 H19 119.3
C15 C20 C19 119.20(15)
C15 C20 H20 120.4
C19 C20 H20 120.4
C18 C21 H21A 109.5
C18 C21 H21B 109.5
H21A C21 H21B 109.5
C18 C21 H21C 109.5
H21A C21 H21C 109.5
H21B C21 H21C 109.5

loop_
_geom_bond_atom_site_label_1
_geom_bond_atom_site_label_2
_geom_bond_distance
S1 O1 1.4258(12)
S1 O2 1.4290(12)
S1 N1 1.6287(13)
S1 C15 1.7538(15)
N1 C1 1.4641(19)
N1 C4 1.4889(19)
C1 C9 1.517(2)
C1 C2 1.568(2)
C1 H1 1.0000
N2 C7 1.136(2)
C2 C8 1.476(2)
C2 C7 1.483(2)
C2 C3 1.544(2)
C3 C4 1.538(2)
C3 H3A 0.9900
C3 H3B 0.9900
N3 C8 1.139(2)
C4 C5 1.495(2)
C4 H4 1.0000
C5 C6 1.313(2)
C5 H5 0.9500
C6 H6A 0.9500
C6 H6B 0.9500
C9 C14 1.385(2)
C9 C10 1.390(2)
C10 C11 1.380(2)
C10 H10 0.9500
C11 C12 1.383(3)
C11 H11 0.9500
C12 C13 1.383(2)
C12 H12 0.9500
C13 C14 1.385(2)
C13 H13 0.9500
C14 H14 0.9500
C15 C20 1.380(2)
C15 C16 1.392(2)
C16 C17 1.379(2)
C16 H16 0.9500
C17 C18 1.392(2)
C17 H17 0.9500
C18 C19 1.384(2)
C18 C21 1.501(2)
C19 C20 1.382(2)
C19 H19 0.9500
C20 H20 0.9500
C21 H21A 0.9800
C21 H21B 0.9800
C21 H21C 0.9800

loop_
_geom_torsion_atom_site_label_1
_geom_torsion_atom_site_label_2
_geom_torsion_atom_site_label_3
_geom_torsion_atom_site_label_4
_geom_torsion
O1 S1 N1 C1 145.59(11)
O2 S1 N1 C1 14.74(13)
C15 S1 N1 C1 -99.11(12)
O1 S1 N1 C4 -19.33(13)
O2 S1 N1 C4 -150.18(11)
C15 S1 N1 C4 95.96(12)
C4 N1 C1 C9 94.79(15)
S1 N1 C1 C9 -71.23(16)
C4 N1 C1 C2 -25.65(15)
S1 N1 C1 C2 168.32(10)
N1 C1 C2 C8 156.45(12)
C9 C1 C2 C8 33.86(18)
N1 C1 C2 C7 -82.16(14)
C9 C1 C2 C7 155.25(13)
N1 C1 C2 C3 37.26(13)
C9 C1 C2 C3 -85.33(14)
C8 C2 C3 C4 -158.03(12)
C7 C2 C3 C4 80.07(15)
C1 C2 C3 C4 -37.74(14)
C1 N1 C4 C5 124.83(14)
S1 N1 C4 C5 -69.48(16)
C1 N1 C4 C3 2.98(16)
S1 N1 C4 C3 168.67(10)
C2 C3 C4 N1 21.94(14)
C2 C3 C4 C5 -99.42(14)
N1 C4 C5 C6 124.37(16)
C3 C4 C5 C6 -120.67(17)
C8 C2 C7 N2 104(8)
C3 C2 C7 N2 -133(8)
C1 C2 C7 N2 -20(8)
C7 C2 C8 N3 150(4)
C3 C2 C8 N3 26(4)
C1 C2 C8 N3 -88(4)
N1 C1 C9 C14 -25.6(2)
C2 C1 C9 C14 87.53(18)
N1 C1 C9 C10 155.10(14)
C2 C1 C9 C10 -91.72(17)
C14 C9 C10 C11 -0.9(2)
C1 C9 C10 C11 178.36(15)
C9 C10 C11 C12 0.7(3)
C10 C11 C12 C13 -0.2(3)
C11 C12 C13 C14 -0.1(2)
C10 C9 C14 C13 0.6(2)
C1 C9 C14 C13 -178.61(15)
C12 C13 C14 C9 -0.2(2)
O1 S1 C15 C20 12.30(15)
O2 S1 C15 C20 143.80(13)
N1 S1 C15 C20 -102.98(13)
O1 S1 C15 C16 -165.32(12)
O2 S1 C15 C16 -33.81(14)
N1 S1 C15 C16 79.40(14)
C20 C15 C16 C17 0.1(2)
S1 C15 C16 C17 177.69(12)
C15 C16 C17 C18 -0.9(2)
C16 C17 C18 C19 1.1(2)
C16 C17 C18 C21 -178.00(15)
C17 C18 C19 C20 -0.6(2)
C21 C18 C19 C20 178.51(15)
C16 C15 C20 C19 0.4(2)
S1 C15 C20 C19 -177.17(12)
C18 C19 C20 C15 -0.1(2)
